data_1548271
loop_
_publ_author_name
'Soonchul Kang'
'Hui Zheng'
'Tao Liu'
'Kohei Hamachi'
'Shinji Kanegawa'
'Kunihisa Sugimoto'
'Yoshihito Shiota'
'Shinya Hayami'
'Masaki Mito'
'Tetsuya Nakamura'
'Motohiro Nakano'
'Michael L. Baker'
'Hiroyuki Nojiri'
'Kazunari Yoshizawa'
'Chunying Duan'
'Osamu Sato'

_publ_section_title
;
 A ferromagnetically coupled Fe42 cyanide-bridged nanocage
;
_journal_name_full 'Nature Communications'
_journal_page_first 5955
_journal_paper_doi 10.1038/ncomms6955
_journal_volume 6
_journal_year 2015
_chemical_formula_sum 'C450 H492 B24 F18 Fe42 N240 O60 S6'
_chemical_formula_weight 13362.34
_space_group_IT_number 222
_symmetry_cell_setting cubic
_symmetry_Int_Tables_number 222
_symmetry_space_group_name_Hall '-P 4a 2bc 3'
_symmetry_space_group_name_H-M 'P n -3 n :2'
_atom_sites_solution_hydrogens geom
_atom_sites_solution_primary direct
_atom_sites_solution_secondary difmap
_cell_angle_alpha 90.00
_cell_angle_beta 90.00
_cell_angle_gamma 90.00
_cell_formula_units_Z 2
_cell_length_a 30.8314(16)
_cell_length_b 30.8314(16)
_cell_length_c 30.8314(16)
_cell_measurement_reflns_used 62445
_cell_measurement_temperature 295(2)
_cell_measurement_theta_max 23.77
_cell_measurement_theta_min 0.81
_cell_volume 29308(3)
_computing_structure_refinement 'SHELXL-97 (Sheldrick, 1997)'
_computing_structure_solution 'SHELXS-97 (Sheldrick, 1990)'
_diffrn_ambient_temperature 300(2)
_diffrn_detector_area_resol_mean 14.63
_diffrn_measured_fraction_theta_full 1.000
_diffrn_measured_fraction_theta_max 1.000
_diffrn_measurement_device_type 'Rigaku MercuryCCD2'
_diffrn_measurement_method \w
_diffrn_radiation_monochromator 'Si 311'
_diffrn_radiation_source synchrotron
_diffrn_radiation_type synchrotron
_diffrn_radiation_wavelength 0.62020
_diffrn_reflns_av_R_equivalents 0.1263
_diffrn_reflns_av_sigmaI/netI 0.0508
_diffrn_reflns_limit_h_max 18
_diffrn_reflns_limit_h_min -40
_diffrn_reflns_limit_k_max 39
_diffrn_reflns_limit_k_min -38
_diffrn_reflns_limit_l_max 39
_diffrn_reflns_limit_l_min -36
_diffrn_reflns_number 101161
_diffrn_reflns_theta_full 23.75
_diffrn_reflns_theta_max 23.75
_diffrn_reflns_theta_min 0.82
_exptl_absorpt_coefficient_mu 0.714
_exptl_absorpt_correction_T_max 1.0000
_exptl_absorpt_correction_T_min 0.8416
_exptl_absorpt_correction_type multi-scan
_exptl_absorpt_process_details
;
PROCESS-AUTO (1998). Automatic Data Acquisition and Processing Package
for 2D image data. Rigaku Corporation, Tokyo, Japan.
;
_exptl_crystal_colour green
_exptl_crystal_density_diffrn 1.514
_exptl_crystal_density_method 'not measured'
_exptl_crystal_description cubic
_exptl_crystal_F_000 13644
_exptl_crystal_size_max 0.06
_exptl_crystal_size_mid 0.06
_exptl_crystal_size_min 0.06
_refine_diff_density_max 1.937
_refine_diff_density_min -0.612
_refine_diff_density_rms 0.102
_refine_ls_extinction_method none
_refine_ls_goodness_of_fit_ref 1.034
_refine_ls_hydrogen_treatment constr
_refine_ls_matrix_type full
_refine_ls_number_parameters 343
_refine_ls_number_reflns 5635
_refine_ls_number_restraints 66
_refine_ls_restrained_S_all 1.054
_refine_ls_R_factor_all 0.1243
_refine_ls_R_factor_gt 0.0722
_refine_ls_shift/su_max 0.000
_refine_ls_shift/su_mean 0.000
_refine_ls_structure_factor_coef Fsqd
_refine_ls_weighting_details 'calc w=1/[\s^2^(Fo^2^)+(0.1335P)^2^+30.0790P] where P=(Fo^2^+2Fc^2^)/3'
_refine_ls_weighting_scheme calc
_refine_ls_wR_factor_gt 0.2085
_refine_ls_wR_factor_ref 0.2391
_reflns_number_gt 3281
_reflns_number_total 5635
_reflns_threshold_expression >2sigma(I)
_cod_data_source_file ncomms6955-s2.cif
_cod_data_source_block fe42_cf3so3_295K
_cod_original_sg_symbol_H-M 'P n -3 n '
_cod_database_code 1548271

loop_
_symmetry_equiv_pos_as_xyz
'x, y, z'
'x, -y+1/2, -z+1/2'
'-x+1/2, -y+1/2, z'
'-x+1/2, y, -z+1/2'
'-y+1/2, x, z'
'y, x, -z+1/2'
'y, -x+1/2, z'
'-y+1/2, -x+1/2, -z+1/2'
'y, z, x'
'-y+1/2, -z+1/2, x'
'y, -z+1/2, -x+1/2'
'-y+1/2, z, -x+1/2'
'-z+1/2, y, x'
'-z+1/2, -y+1/2, -x+1/2'
'z, -y+1/2, x'
'z, y, -x+1/2'
'z, x, y'
'-z+1/2, x, -y+1/2'
'-z+1/2, -x+1/2, y'
'z, -x+1/2, -y+1/2'
'-x+1/2, -z+1/2, -y+1/2'
'-x+1/2, z, y'
'x, -z+1/2, y'
'x, z, -y+1/2'
'-x, -y, -z'
'-x, y-1/2, z-1/2'
'x-1/2, y-1/2, -z'
'x-1/2, -y, z-1/2'
'y-1/2, -x, -z'
'-y, -x, z-1/2'
'-y, x-1/2, -z'
'y-1/2, x-1/2, z-1/2'
'-y, -z, -x'
'y-1/2, z-1/2, -x'
'-y, z-1/2, x-1/2'
'y-1/2, -z, x-1/2'
'z-1/2, -y, -x'
'z-1/2, y-1/2, x-1/2'
'-z, y-1/2, -x'
'-z, -y, x-1/2'
'-z, -x, -y'
'z-1/2, -x, y-1/2'
'z-1/2, x-1/2, -y'
'-z, x-1/2, y-1/2'
'x-1/2, z-1/2, y-1/2'
'x-1/2, -z, -y'
'-x, z-1/2, -y'
'-x, -z, y-1/2'

loop_
_atom_site_label
_atom_site_type_symbol
_atom_site_fract_x
_atom_site_fract_y
_atom_site_fract_z
_atom_site_U_iso_or_equiv
_atom_site_adp_type
_atom_site_occupancy
_atom_site_symmetry_multiplicity
_atom_site_calc_flag
_atom_site_refinement_flags
_atom_site_disorder_assembly
_atom_site_disorder_group
C1 C 0.01092(17) 0.31472(16) 0.12279(16) 0.0340(11) Uani 1 1 d . . .
C2 C 0.01709(17) 0.38694(16) 0.17152(16) 0.0322(11) Uani 1 1 d . . .
C3 C -0.04155(19) 0.32805(16) 0.18892(17) 0.0378(12) Uani 1 1 d . . .
C4 C 0.02024(18) 0.38796(17) 0.05590(18) 0.0413(13) Uani 1 1 d . . .
H4 H 0.0478 0.3789 0.0640 0.050 Uiso 1 1 calc R . .
C5 C 0.00932(19) 0.40430(19) 0.01568(18) 0.0464(14) Uani 1 1 d . . .
H5 H 0.0277 0.4085 -0.0079 0.056 Uiso 1 1 calc R . .
C6 C -0.03405(19) 0.41303(18) 0.01761(17) 0.0442(13) Uani 1 1 d . . .
H6 H -0.0508 0.4241 -0.0049 0.053 Uiso 1 1 calc R . .
C7 C -0.0912(2) 0.28924(18) 0.1100(2) 0.0540(16) Uani 1 1 d . . .
H7 H -0.0786 0.2668 0.1257 0.065 Uiso 1 1 calc R . .
C8 C -0.1278(2) 0.2851(2) 0.0841(2) 0.0664(19) Uani 1 1 d . . .
H8 H -0.1440 0.2601 0.0790 0.080 Uiso 1 1 calc R . .
C9 C -0.13470(19) 0.3252(2) 0.0678(2) 0.0541(16) Uani 1 1 d . . .
H9 H -0.1571 0.3329 0.0492 0.065 Uiso 1 1 calc R . .
C10 C -0.0747(2) 0.43269(18) 0.18627(19) 0.0504(15) Uani 1 1 d . . .
H10 H -0.0600 0.4304 0.2125 0.061 Uiso 1 1 calc R . .
C11 C -0.1075(2) 0.4619(2) 0.1777(2) 0.0640(19) Uani 1 1 d . . .
H11 H -0.1189 0.4824 0.1966 0.077 Uiso 1 1 calc R . .
C12 C -0.1196(2) 0.45463(19) 0.1359(2) 0.0536(16) Uani 1 1 d . . .
H12 H -0.1412 0.4694 0.1209 0.064 Uiso 1 1 calc R . .
N10A N 0.0199(6) 0.2500 0.0199(6) 0.0746(11) Uani 0.441(8) 2 d SPD A 1
C13A C -0.0058(6) 0.2819(6) 0.0130(6) 0.0746(11) Uani 0.441(8) 1 d PD A 1
H13A H -0.0040 0.3072 0.0293 0.090 Uiso 0.441(8) 1 calc PR A 1
C14A C -0.0400(6) 0.2768(6) -0.0236(4) 0.0746(11) Uani 0.441(8) 1 d PD A 1
H14A H -0.0583 0.3006 -0.0270 0.090 Uiso 0.441(8) 1 calc PR A 1
C15A C -0.0463(2) 0.2500 -0.0463(2) 0.0746(11) Uani 0.441(8) 2 d SPD A 1
C16A C -0.0741(5) 0.2319(4) -0.0828(4) 0.0746(11) Uani 0.220(4) 1 d PD A 1
H16A H -0.0619 0.2045 -0.0922 0.090 Uiso 0.220(4) 1 calc PR A 1
H16B H -0.1030 0.2262 -0.0717 0.090 Uiso 0.220(4) 1 calc PR A 1
C17A C -0.0775(4) 0.2620(6) -0.1216(4) 0.0746(11) Uani 0.220(4) 1 d PD A 1
H17A H -0.0640 0.2481 -0.1464 0.090 Uiso 0.220(4) 1 calc PR A 1
H17B H -0.0613 0.2883 -0.1155 0.090 Uiso 0.220(4) 1 calc PR A 1
C18A C -0.1237(5) 0.2743(5) -0.1335(7) 0.0746(11) Uani 0.220(4) 1 d PD A 1
H18A H -0.1230 0.2992 -0.1527 0.090 Uiso 0.220(4) 1 calc PR A 1
H18B H -0.1391 0.2828 -0.1074 0.090 Uiso 0.220(4) 1 calc PR A 1
C19A C -0.1486(4) 0.2379(4) -0.1556(4) 0.0746(11) Uani 0.220(4) 1 d PGD A 1
C20A C -0.1870(5) 0.2227(6) -0.1374(5) 0.0746(11) Uani 0.220(4) 1 d PGD A 1
H20A H -0.1974 0.2348 -0.1119 0.090 Uiso 0.220(4) 1 calc PR A 1
C21A C -0.2098(5) 0.1894(6) -0.1575(6) 0.0746(11) Uani 0.220(4) 1 d PG A 1
H21A H -0.2354 0.1792 -0.1454 0.090 Uiso 0.220(4) 1 calc PR A 1
N11A N -0.1942(6) 0.1713(5) -0.1957(6) 0.0746(11) Uani 0.220(4) 1 d PG A 1
C22A C -0.1558(6) 0.1865(6) -0.2139(5) 0.0746(11) Uani 0.220(4) 1 d PG A 1
H22A H -0.1453 0.1743 -0.2394 0.090 Uiso 0.220(4) 1 calc PR A 1
C23A C -0.1330(5) 0.2198(6) -0.1938(5) 0.0746(11) Uani 0.220(4) 1 d PGD A 1
H23A H -0.1073 0.2299 -0.2059 0.090 Uiso 0.220(4) 1 calc PR A 1
N10B N 0.0204(4) 0.2500 0.0204(4) 0.0746(11) Uani 0.559(8) 2 d SPD A 2
C13B C -0.0077(4) 0.2830(3) 0.0179(3) 0.0746(11) Uani 0.559(8) 1 d PD A 2
H13B H -0.0095 0.3023 0.0410 0.090 Uiso 0.559(8) 1 calc PR A 2
C14B C -0.0342(4) 0.2898(5) -0.0175(4) 0.0746(11) Uani 0.559(8) 1 d PD A 2
H14B H -0.0529 0.3134 -0.0184 0.090 Uiso 0.559(8) 1 calc PR A 2
C15B C -0.0325(3) 0.2609(4) -0.0517(3) 0.0746(11) Uani 0.280(4) 1 d PD A 2
C16B C -0.0599(4) 0.2680(6) -0.0920(3) 0.0746(11) Uani 0.280(4) 1 d PD A 2
H16C H -0.0418 0.2638 -0.1175 0.090 Uiso 0.280(4) 1 calc PR A 2
H16D H -0.0700 0.2978 -0.0923 0.090 Uiso 0.280(4) 1 calc PR A 2
C17B C -0.0988(5) 0.2379(4) -0.0950(6) 0.0746(11) Uani 0.280(4) 1 d PD A 2
H17C H -0.1074 0.2296 -0.0659 0.090 Uiso 0.280(4) 1 calc PR A 2
H17D H -0.0902 0.2117 -0.1102 0.090 Uiso 0.280(4) 1 calc PR A 2
C18B C -0.1376(4) 0.2576(5) -0.1181(5) 0.0746(11) Uani 0.280(4) 1 d PD A 2
H18C H -0.1589 0.2664 -0.0966 0.090 Uiso 0.280(4) 1 calc PR A 2
H18D H -0.1284 0.2833 -0.1335 0.090 Uiso 0.280(4) 1 calc PR A 2
C19B C -0.1591(3) 0.2267(3) -0.1500(3) 0.0746(11) Uani 0.280(4) 1 d PGD A 2
C20B C -0.2018(3) 0.2336(4) -0.1627(5) 0.0746(11) Uani 0.280(4) 1 d PGD A 2
H20B H -0.2171 0.2572 -0.1518 0.090 Uiso 0.280(4) 1 calc PR A 2
C21B C -0.2216(4) 0.2054(5) -0.1917(5) 0.0746(11) Uani 0.280(4) 1 d PG A 2
H21B H -0.2501 0.2100 -0.2002 0.090 Uiso 0.280(4) 1 calc PR A 2
N11B N -0.1986(4) 0.1701(4) -0.2081(4) 0.0746(11) Uani 0.280(4) 1 d PG A 2
C22B C -0.1559(5) 0.1632(4) -0.1954(5) 0.0746(11) Uani 0.280(4) 1 d PG A 2
H22B H -0.1406 0.1396 -0.2063 0.090 Uiso 0.280(4) 1 calc PR A 2
C23B C -0.1362(3) 0.1915(4) -0.1663(5) 0.0746(11) Uani 0.280(4) 1 d PGD A 2
H23B H -0.1076 0.1868 -0.1578 0.090 Uiso 0.280(4) 1 calc PR A 2
N1 N 0.03355(16) 0.28804(14) 0.10947(14) 0.0418(11) Uani 1 1 d . A .
N2 N 0.09719(15) 0.30469(14) 0.04114(15) 0.0407(11) Uani 1 1 d . A .
N3 N -0.05056(19) 0.30593(15) 0.21740(15) 0.0535(13) Uani 1 1 d . . .
N4 N -0.01502(13) 0.38704(13) 0.08157(13) 0.0336(9) Uani 1 1 d . . .
N5 N -0.04847(14) 0.40294(13) 0.05762(13) 0.0360(10) Uani 1 1 d . . .
N6 N -0.07689(14) 0.32926(14) 0.10928(14) 0.0395(10) Uani 1 1 d . . .
N7 N -0.10388(14) 0.35189(15) 0.08289(14) 0.0401(10) Uani 1 1 d . . .
N8 N -0.06739(14) 0.40829(13) 0.15139(14) 0.0373(10) Uani 1 1 d . . .
N9 N -0.09503(14) 0.42243(14) 0.12025(15) 0.0408(11) Uani 1 1 d . . .
Fe1 Fe -0.02697(2) 0.35900(2) 0.13913(2) 0.0311(2) Uani 1 1 d . . .
Fe3 Fe 0.07007(2) 0.2500 0.07007(2) 0.0337(3) Uani 1 2 d S . .
B1 B -0.0946(2) 0.4004(2) 0.0760(2) 0.0407(14) Uani 1 1 d . . .
H1 H -0.1157 0.4136 0.0562 0.049 Uiso 1 1 calc R . .
S1A S -0.2237(8) 0.2650(13) -0.0150(14) 0.164(6) Uani 0.111(5) 1 d PD . 3
C25A C -0.2542(10) 0.2317(12) 0.0210(14) 0.164(6) Uani 0.111(5) 1 d PD . 3
F1A F -0.2457(19) 0.2422(17) 0.0625(13) 0.164(6) Uani 0.111(5) 1 d PD . 3
F2A F -0.2440(17) 0.1897(11) 0.0151(19) 0.164(6) Uani 0.111(5) 1 d PD . 3
F3A F -0.2970(9) 0.2367(17) 0.014(2) 0.164(6) Uani 0.111(5) 1 d PD . 3
O4A O -0.2124(18) 0.3027(16) 0.007(2) 0.164(6) Uani 0.111(5) 1 d PD . 3
O5A O -0.2495(15) 0.274(2) -0.0508(15) 0.164(6) Uani 0.111(5) 1 d PD . 3
O6A O -0.1870(13) 0.242(2) -0.027(2) 0.164(6) Uani 0.111(5) 1 d PD . 3
S1B S -0.2634(9) 0.2731(9) 0.0137(12) 0.164(6) Uani 0.139(5) 1 d PD . 4
C25B C -0.2405(11) 0.2236(9) -0.0052(10) 0.164(6) Uani 0.139(5) 1 d PD . 4
F1B F -0.2083(18) 0.2105(16) 0.0211(13) 0.164(6) Uani 0.139(5) 1 d PD . 4
F2B F -0.2245(14) 0.2284(14) -0.0455(10) 0.164(6) Uani 0.139(5) 1 d PD . 4
F3B F -0.2707(15) 0.1922(10) -0.006(2) 0.164(6) Uani 0.139(5) 1 d PD . 4
O4B O -0.2779(18) 0.2668(16) 0.0560(13) 0.164(6) Uani 0.139(5) 1 d PD . 4
O5B O -0.2978(15) 0.2838(15) -0.0136(18) 0.164(6) Uani 0.139(5) 1 d PD . 4
O6B O -0.2314(13) 0.3049(10) 0.012(2) 0.164(6) Uani 0.139(5) 1 d PD . 4
Fe2 Fe -0.05919(7) 0.2500 0.2500 0.0515(5) Uani 1 4 d S . .
O1 O -0.1234(4) 0.2500 0.2500 0.077(3) Uani 1 4 d S . .
O2 O 0.0167(6) 0.2500 0.2500 0.186(9) Uani 1 4 d S . .
O3 O 0.11845(15) 0.2500 0.11845(15) 0.0698(19) Uani 1 2 d S A .
O7A O 0.1131(18) 0.3056(18) 0.1926(18) 0.320(19) Uiso 0.373(13) 1 d P . .
O7B O 0.0725(16) 0.2992(18) 0.2197(18) 0.320(19) Uiso 0.373(13) 1 d P . .

loop_
_atom_site_aniso_label
_atom_site_aniso_U_11
_atom_site_aniso_U_22
_atom_site_aniso_U_33
_atom_site_aniso_U_23
_atom_site_aniso_U_13
_atom_site_aniso_U_12
C1 0.038(3) 0.034(3) 0.030(3) 0.003(2) -0.004(2) 0.001(2)
C2 0.042(3) 0.029(3) 0.026(2) 0.001(2) -0.003(2) 0.002(2)
C3 0.056(3) 0.026(2) 0.032(3) -0.003(2) -0.002(2) 0.001(2)
C4 0.040(3) 0.042(3) 0.041(3) 0.007(2) 0.002(2) 0.003(2)
C5 0.046(3) 0.055(4) 0.038(3) 0.007(3) 0.007(3) -0.003(3)
C6 0.052(3) 0.048(3) 0.033(3) 0.010(2) -0.005(2) -0.001(3)
C7 0.065(4) 0.036(3) 0.062(4) 0.003(3) -0.014(3) -0.010(3)
C8 0.065(4) 0.051(4) 0.083(5) -0.001(4) -0.017(4) -0.015(3)
C9 0.040(3) 0.061(4) 0.061(4) 0.001(3) -0.018(3) -0.002(3)
C10 0.071(4) 0.044(3) 0.037(3) -0.007(3) 0.007(3) 0.007(3)
C11 0.082(5) 0.058(4) 0.052(4) -0.003(3) 0.008(3) 0.033(4)
C12 0.058(4) 0.044(3) 0.059(4) 0.002(3) 0.003(3) 0.020(3)
N10A 0.0748(17) 0.074(3) 0.0748(17) -0.0068(16) -0.022(2) 0.0068(16)
C13A 0.0748(17) 0.074(3) 0.0748(17) -0.0068(16) -0.022(2) 0.0068(16)
C14A 0.0748(17) 0.074(3) 0.0748(17) -0.0068(16) -0.022(2) 0.0068(16)
C15A 0.0748(17) 0.074(3) 0.0748(17) -0.0068(16) -0.022(2) 0.0068(16)
C16A 0.0748(17) 0.074(3) 0.0748(17) -0.0068(16) -0.022(2) 0.0068(16)
C17A 0.0748(17) 0.074(3) 0.0748(17) -0.0068(16) -0.022(2) 0.0068(16)
C18A 0.0748(17) 0.074(3) 0.0748(17) -0.0068(16) -0.022(2) 0.0068(16)
C19A 0.0748(17) 0.074(3) 0.0748(17) -0.0068(16) -0.022(2) 0.0068(16)
C20A 0.0748(17) 0.074(3) 0.0748(17) -0.0068(16) -0.022(2) 0.0068(16)
C21A 0.0748(17) 0.074(3) 0.0748(17) -0.0068(16) -0.022(2) 0.0068(16)
N11A 0.0748(17) 0.074(3) 0.0748(17) -0.0068(16) -0.022(2) 0.0068(16)
C22A 0.0748(17) 0.074(3) 0.0748(17) -0.0068(16) -0.022(2) 0.0068(16)
C23A 0.0748(17) 0.074(3) 0.0748(17) -0.0068(16) -0.022(2) 0.0068(16)
N10B 0.0748(17) 0.074(3) 0.0748(17) -0.0068(16) -0.022(2) 0.0068(16)
C13B 0.0748(17) 0.074(3) 0.0748(17) -0.0068(16) -0.022(2) 0.0068(16)
C14B 0.0748(17) 0.074(3) 0.0748(17) -0.0068(16) -0.022(2) 0.0068(16)
C15B 0.0748(17) 0.074(3) 0.0748(17) -0.0068(16) -0.022(2) 0.0068(16)
C16B 0.0748(17) 0.074(3) 0.0748(17) -0.0068(16) -0.022(2) 0.0068(16)
C17B 0.0748(17) 0.074(3) 0.0748(17) -0.0068(16) -0.022(2) 0.0068(16)
C18B 0.0748(17) 0.074(3) 0.0748(17) -0.0068(16) -0.022(2) 0.0068(16)
C19B 0.0748(17) 0.074(3) 0.0748(17) -0.0068(16) -0.022(2) 0.0068(16)
C20B 0.0748(17) 0.074(3) 0.0748(17) -0.0068(16) -0.022(2) 0.0068(16)
C21B 0.0748(17) 0.074(3) 0.0748(17) -0.0068(16) -0.022(2) 0.0068(16)
N11B 0.0748(17) 0.074(3) 0.0748(17) -0.0068(16) -0.022(2) 0.0068(16)
C22B 0.0748(17) 0.074(3) 0.0748(17) -0.0068(16) -0.022(2) 0.0068(16)
C23B 0.0748(17) 0.074(3) 0.0748(17) -0.0068(16) -0.022(2) 0.0068(16)
N1 0.056(3) 0.032(2) 0.038(2) -0.000(2) 0.007(2) 0.004(2)
N2 0.042(3) 0.029(2) 0.051(3) 0.002(2) -0.000(2) 0.0011(19)
N3 0.096(4) 0.032(2) 0.033(2) 0.003(2) 0.006(3) -0.005(3)
N4 0.037(2) 0.034(2) 0.029(2) 0.0017(18) -0.0036(18) 0.0006(19)
N5 0.040(2) 0.036(2) 0.033(2) 0.0079(19) -0.0056(19) 0.0008(19)
N6 0.045(3) 0.035(2) 0.039(2) 0.001(2) -0.006(2) -0.003(2)
N7 0.038(2) 0.045(3) 0.038(2) 0.003(2) -0.002(2) -0.001(2)
N8 0.041(2) 0.035(2) 0.036(2) 0.0042(19) 0.003(2) 0.003(2)
N9 0.040(2) 0.037(2) 0.045(3) 0.005(2) 0.000(2) 0.005(2)
Fe1 0.0385(4) 0.0274(4) 0.0275(4) 0.0018(3) -0.0016(3) 0.0017(3)
Fe3 0.0376(4) 0.0258(5) 0.0376(4) -0.0011(3) 0.0027(4) 0.0011(3)
B1 0.036(3) 0.041(3) 0.045(4) 0.008(3) -0.004(3) 0.003(3)
S1A 0.091(10) 0.146(13) 0.256(18) 0.038(12) 0.027(10) 0.059(9)
C25A 0.091(10) 0.146(13) 0.256(18) 0.038(12) 0.027(10) 0.059(9)
F1A 0.091(10) 0.146(13) 0.256(18) 0.038(12) 0.027(10) 0.059(9)
F2A 0.091(10) 0.146(13) 0.256(18) 0.038(12) 0.027(10) 0.059(9)
F3A 0.091(10) 0.146(13) 0.256(18) 0.038(12) 0.027(10) 0.059(9)
O4A 0.091(10) 0.146(13) 0.256(18) 0.038(12) 0.027(10) 0.059(9)
O5A 0.091(10) 0.146(13) 0.256(18) 0.038(12) 0.027(10) 0.059(9)
O6A 0.091(10) 0.146(13) 0.256(18) 0.038(12) 0.027(10) 0.059(9)
S1B 0.091(10) 0.146(13) 0.256(18) 0.038(12) 0.027(10) 0.059(9)
C25B 0.091(10) 0.146(13) 0.256(18) 0.038(12) 0.027(10) 0.059(9)
F1B 0.091(10) 0.146(13) 0.256(18) 0.038(12) 0.027(10) 0.059(9)
F2B 0.091(10) 0.146(13) 0.256(18) 0.038(12) 0.027(10) 0.059(9)
F3B 0.091(10) 0.146(13) 0.256(18) 0.038(12) 0.027(10) 0.059(9)
O4B 0.091(10) 0.146(13) 0.256(18) 0.038(12) 0.027(10) 0.059(9)
O5B 0.091(10) 0.146(13) 0.256(18) 0.038(12) 0.027(10) 0.059(9)
O6B 0.091(10) 0.146(13) 0.256(18) 0.038(12) 0.027(10) 0.059(9)
Fe2 0.1011(15) 0.0266(5) 0.0266(5) 0.000 0.000 0.000
O1 0.080(7) 0.076(4) 0.076(4) 0.000 0.000 0.000
O2 0.096(12) 0.231(14) 0.231(14) 0.000 0.000 0.000
O3 0.070(3) 0.070(4) 0.070(3) -0.010(3) -0.021(4) 0.010(3)

loop_
_atom_type_symbol
_atom_type_description
_atom_type_scat_dispersion_real
_atom_type_scat_dispersion_imag
_atom_type_scat_source
C C 0.0020 0.0012 'International Tables Vol C Tables 4.2.6.8 and 6.1.1.4'
H H 0.0000 0.0000 'International Tables Vol C Tables 4.2.6.8 and 6.1.1.4'
N N 0.0042 0.0024 'International Tables Vol C Tables 4.2.6.8 and 6.1.1.4'
O O 0.0077 0.0045 'International Tables Vol C Tables 4.2.6.8 and 6.1.1.4'
F F 0.0129 0.0077 'International Tables Vol C Tables 4.2.6.8 and 6.1.1.4'
S S 0.0994 0.0942 'International Tables Vol C Tables 4.2.6.8 and 6.1.1.4'
Fe Fe 0.3203 0.6601 'International Tables Vol C Tables 4.2.6.8 and 6.1.1.4'
B B 0.0010 0.0005 'International Tables Vol C Tables 4.2.6.8 and 6.1.1.4'

loop_
_geom_angle_atom_site_label_1
_geom_angle_atom_site_label_2
_geom_angle_atom_site_label_3
_geom_angle
_geom_angle_site_symmetry_1
_geom_angle_site_symmetry_3
N1 C1 Fe1 174.8(5) . .
N2 C2 Fe1 172.2(5) 20 .
N3 C3 Fe1 174.2(4) . .
N4 C4 C5 109.8(5) . .
N4 C4 H4 125.1 . .
C5 C4 H4 125.1 . .
C6 C5 C4 105.8(5) . .
C6 C5 H5 127.1 . .
C4 C5 H5 127.1 . .
N5 C6 C5 108.5(5) . .
N5 C6 H6 125.7 . .
C5 C6 H6 125.7 . .
N6 C7 C8 110.5(5) . .
N6 C7 H7 124.7 . .
C8 C7 H7 124.7 . .
C9 C8 C7 104.9(6) . .
C9 C8 H8 127.6 . .
C7 C8 H8 127.6 . .
N7 C9 C8 108.8(5) . .
N7 C9 H9 125.6 . .
C8 C9 H9 125.6 . .
N8 C10 C11 109.8(5) . .
N8 C10 H10 125.1 . .
C11 C10 H10 125.1 . .
C12 C11 C10 106.0(5) . .
C12 C11 H11 127.0 . .
C10 C11 H11 127.0 . .
N9 C12 C11 107.9(5) . .
N9 C12 H12 126.0 . .
C11 C12 H12 126.0 . .
C13A N10A C13A 113(2) 15 .
C13A N10A Fe3 123.7(12) 15 .
C13A N10A Fe3 123.7(12) . .
N10A C13A C14A 117.6(18) . .
N10A C13A H13A 121.2 . .
C14A C13A H13A 121.2 . .
C15A C14A C13A 131.2(18) . .
C15A C14A H14A 114.4 . .
C13A C14A H14A 114.4 . .
C14A C15A C14A 110(2) . 15
C14A C15A C16A 147.8(12) . .
C14A C15A C16A 102.4(13) 15 .
C14A C15A C16A 102.4(13) . 15
C14A C15A C16A 147.8(12) 15 15
C16A C15A C16A 45.6(12) . 15
C17A C16A C15A 113.41(11) . .
C17A C16A H16A 108.9 . .
C15A C16A H16A 108.9 . .
C17A C16A H16B 108.9 . .
C15A C16A H16B 108.9 . .
H16A C16A H16B 107.7 . .
C16A C17A C18A 114.09(11) . .
C16A C17A H17A 108.7 . .
C18A C17A H17A 108.7 . .
C16A C17A H17B 108.7 . .
C18A C17A H17B 108.7 . .
H17A C17A H17B 107.6 . .
C17A C18A C19A 113.38(11) . .
C17A C18A H18A 108.9 . .
C19A C18A H18A 108.9 . .
C17A C18A H18B 108.9 . .
C19A C18A H18B 108.9 . .
H18A C18A H18B 107.7 . .
C19A C19A C18A 100.6(17) 15 15
C19A C19A C20A 89(2) 15 .
C18A C19A C20A 84(2) 15 .
C19A C19A C23A 134(2) 15 .
C18A C19A C23A 116.9(17) 15 .
C20A C19A C23A 120.0 . .
C19A C19A C18A 48.0(10) 15 .
C18A C19A C18A 69.9(16) 15 .
C20A C19A C18A 119.92(11) . .
C23A C19A C18A 120.08(11) . .
C19A C19A C20A 60.8(18) 15 15
C18A C19A C20A 133(2) 15 15
C20A C19A C20A 133.4(13) . 15
C23A C19A C20A 73.5(16) . 15
C18A C19A C20A 66.3(8) . 15
C19A C19A C23A 29.7(15) 15 15
C18A C19A C23A 101(2) 15 15
C20A C19A C23A 59.7(15) . 15
C23A C19A C23A 141.8(7) . 15
C18A C19A C23A 73.6(9) . 15
C20A C19A C23A 82.3(10) 15 15
C21A C20A C19A 120.0 . .
C21A C20A C23A 135.0(4) . 15
C19A C20A C23A 78.2(16) . 15
C21A C20A H20A 120.0 . .
C19A C20A H20A 120.0 . .
C23A C20A H20A 59.8 15 .
C20A C21A N11A 120.0 . .
C20A C21A H21A 120.0 . .
N11A C21A H21A 120.0 . .
C22A N11A C21A 120.0 . .
C23A C22A N11A 120.0 . .
C23A C22A H22A 120.0 . .
N11A C22A H22A 120.0 . .
C22A C23A C19A 120.0 . .
C22A C23A C20A 138.2(3) . 15
C19A C23A C20A 58.4(13) . 15
C22A C23A H23A 120.0 . .
C19A C23A H23A 120.0 . .
C20A C23A H23A 77.2 15 .
C13B N10B C13B 120.0(8) 15 .
C13B N10B Fe3 120.0(4) 15 .
C13B N10B Fe3 120.0(4) . .
N10B C13B C14B 123.03(15) . .
N10B C13B H13B 118.5 . .
C14B C13B H13B 118.5 . .
C13B C14B C15B 118.9(8) . .
C13B C14B H14B 120.5 . .
C15B C14B H14B 120.5 . .
C15B C15B C14B 87.8(14) 15 .
C15B C15B C16B 103.7(3) 15 .
C14B C15B C16B 120.66(13) . .
C15B C15B C14B 53.5(9) 15 15
C14B C15B C14B 111.0(11) . 15
C16B C15B C14B 122.6(9) . 15
C15B C16B C17B 113.50(11) . .
C15B C16B H16C 108.9 . .
C17B C16B H16C 108.9 . .
C15B C16B H16D 108.9 . .
C17B C16B H16D 108.9 . .
H16C C16B H16D 107.7 . .
C16B C17B C18B 114.00(11) . .
C16B C17B H17C 108.8 . .
C18B C17B H17C 108.8 . .
C16B C17B H17D 108.8 . .
C18B C17B H17D 108.8 . .
H17C C17B H17D 107.6 . .
C19B C18B C17B 113.36(11) . .
C19B C18B H18C 108.9 . .
C17B C18B H18C 108.9 . .
C19B C18B H18D 108.9 . .
C17B C18B H18D 108.9 . .
H18C C18B H18D 107.7 . .
C20B C19B C23B 120.0 . .
C20B C19B C18B 150.9(10) . 15
C23B C19B C18B 84.9(9) . 15
C20B C19B C19B 88.7(6) . 15
C23B C19B C19B 126.1(10) . 15
C18B C19B C19B 63.2(10) 15 15
C20B C19B C18B 119.86(11) . .
C23B C19B C18B 120.14(11) . .
C18B C19B C18B 38.5(10) 15 .
C19B C19B C18B 55.7(6) 15 .
C20B C19B C20B 68.3(9) . 15
C23B C19B C20B 102.5(13) . 15
C18B C19B C20B 93.1(14) 15 15
C19B C19B C20B 43.6(7) 15 15
C18B C19B C20B 99.0(7) . 15
C21B C20B C19B 120.0 . .
C21B C20B H20B 120.0 . .
C19B C20B H20B 120.0 . .
C20B C21B N11B 120.0 . .
C20B C21B H21B 120.0 . .
N11B C21B H21B 120.0 . .
C21B N11B C22B 120.0 . .
C23B C22B N11B 120.0 . .
C23B C22B H22B 120.0 . .
N11B C22B H22B 120.0 . .
C22B C23B C19B 120.0 . .
C22B C23B H23B 120.0 . .
C19B C23B H23B 120.0 . .
C1 N1 Fe3 163.8(4) . .
C2 N2 Fe3 164.1(4) 10 .
C3 N3 Fe2 157.5(4) . .
C4 N4 N5 106.6(4) . .
C4 N4 Fe1 132.6(3) . .
N5 N4 Fe1 119.7(3) . .
C6 N5 N4 109.3(4) . .
C6 N5 B1 131.0(4) . .
N4 N5 B1 119.0(4) . .
C7 N6 N7 106.7(4) . .
C7 N6 Fe1 132.7(4) . .
N7 N6 Fe1 120.6(3) . .
C9 N7 N6 109.1(5) . .
C9 N7 B1 132.9(5) . .
N6 N7 B1 118.0(4) . .
C10 N8 N9 106.5(4) . .
C10 N8 Fe1 133.4(4) . .
N9 N8 Fe1 120.1(3) . .
C12 N9 N8 109.8(5) . .
C12 N9 B1 131.1(5) . .
N8 N9 B1 119.0(4) . .
C3 Fe1 C1 89.9(2) . .
C3 Fe1 C2 88.4(2) . .
C1 Fe1 C2 91.5(2) . .
C3 Fe1 N8 94.8(2) . .
C1 Fe1 N8 175.09(19) . .
C2 Fe1 N8 90.10(19) . .
C3 Fe1 N4 173.3(2) . .
C1 Fe1 N4 87.79(19) . .
C2 Fe1 N4 97.97(19) . .
N8 Fe1 N4 87.38(17) . .
C3 Fe1 N6 87.6(2) . .
C1 Fe1 N6 91.3(2) . .
C2 Fe1 N6 175.2(2) . .
N8 Fe1 N6 87.49(18) . .
N4 Fe1 N6 86.12(17) . .
N1 Fe3 N1 176.5(3) . 15
N1 Fe3 N2 89.43(17) . 15
N1 Fe3 N2 90.64(17) 15 15
N1 Fe3 N2 90.64(17) . .
N1 Fe3 N2 89.42(17) 15 .
N2 Fe3 N2 177.8(3) 15 .
N1 Fe3 O3 88.23(14) . .
N1 Fe3 O3 88.23(14) 15 .
N2 Fe3 O3 91.09(13) 15 .
N2 Fe3 O3 91.09(13) . .
N1 Fe3 N10B 91.77(14) . .
N1 Fe3 N10B 91.77(14) 15 .
N2 Fe3 N10B 88.91(13) 15 .
N2 Fe3 N10B 88.91(13) . .
O3 Fe3 N10B 180.0(5) . .
N1 Fe3 N10A 91.77(14) . .
N1 Fe3 N10A 91.77(14) 15 .
N2 Fe3 N10A 88.91(13) 15 .
N2 Fe3 N10A 88.91(13) . .
O3 Fe3 N10A 180.0(7) . .
N10B Fe3 N10A 0.0(5) . .
N9 B1 N5 108.4(4) . .
N9 B1 N7 107.9(4) . .
N5 B1 N7 105.9(4) . .
N9 B1 H1 111.5 . .
N5 B1 H1 111.5 . .
N7 B1 H1 111.5 . .
C25A S1A F2A 97(4) 31_565 31_565
C25A S1A F3A 113(6) 31_565 3_455
F2A S1A F3A 55(5) 31_565 3_455
C25A S1A C25A 96(7) 31_565 3_455
F2A S1A C25A 122(5) 31_565 3_455
F3A S1A C25A 67(3) 3_455 3_455
C25A S1A O4A 166(6) 31_565 .
F2A S1A O4A 89(4) 31_565 .
F3A S1A O4A 60(5) 3_455 .
C25A S1A O4A 70(3) 3_455 .
C25A S1A O6A 77(4) 31_565 .
F2A S1A O6A 23(4) 31_565 .
F3A S1A O6A 74(4) 3_455 .
C25A S1A O6A 134(2) 3_455 .
O4A S1A O6A 111.0(9) . .
C25A S1A O5A 76(7) 31_565 .
F2A S1A O5A 127(5) 31_565 .
F3A S1A O5A 171(5) 3_455 .
C25A S1A O5A 111(2) 3_455 .
O4A S1A O5A 110.9(9) . .
O6A S1A O5A 110.6(9) . .
C25A S1A C25A 53(6) 31_565 29
F2A S1A C25A 150(5) 31_565 29
F3A S1A C25A 131(4) 3_455 29
C25A S1A C25A 68(3) 3_455 29
O4A S1A C25A 120(3) . 29
O6A S1A C25A 129(3) . 29
O5A S1A C25A 53(3) . 29
C25A S1A F3A 106(5) 31_565 29
F2A S1A F3A 156(3) 31_565 29
F3A S1A F3A 118(4) 3_455 29
C25A S1A F3A 62(4) 3_455 29
O4A S1A F3A 70(3) . 29
O6A S1A F3A 164(3) . 29
O5A S1A F3A 56(3) . 29
C25A S1A F3A 53.0(14) 29 29
C25A S1A F1A 55(6) 31_565 31_565
F2A S1A F1A 107(5) 31_565 31_565
F3A S1A F1A 160(5) 3_455 31_565
C25A S1A F1A 127(4) 3_455 31_565
O4A S1A F1A 135(4) . 31_565
O6A S1A F1A 86(3) . 31_565
O5A S1A F1A 28(4) . 31_565
C25A S1A F1A 59(4) 29 31_565
F3A S1A F1A 82(4) 29 31_565
C25A S1A S1A 52(5) 31_565 29
F2A S1A S1A 90(4) 31_565 29
F3A S1A S1A 68(4) 3_455 29
C25A S1A S1A 57(2) 3_455 29
O4A S1A S1A 116(3) . 29
O6A S1A S1A 86(2) . 29
O5A S1A S1A 120(2) . 29
C25A S1A S1A 71.5(15) 29 29
F3A S1A S1A 109(3) 29 29
F1A S1A S1A 106(4) 31_565 29
C25A S1A S1A 93(5) 31_565 31_565
F2A S1A S1A 145(7) 31_565 31_565
F3A S1A S1A 90(5) 3_455 31_565
C25A S1A S1A 24(3) 3_455 31_565
O4A S1A S1A 75(2) . 31_565
O6A S1A S1A 156(2) . 31_565
O5A S1A S1A 88(3) . 31_565
C25A S1A S1A 50.5(18) 29 31_565
F3A S1A S1A 41(3) 29 31_565
F1A S1A S1A 107(4) 31_565 31_565
S1A S1A S1A 71(3) 29 31_565
S1A C25A C25A 99(5) 29 3_455
S1A C25A O5A 145(9) 29 31_565
C25A C25A O5A 70(3) 3_455 31_565
S1A C25A S1A 105(6) 29 3_455
C25A C25A S1A 92(3) 3_455 3_455
O5A C25A S1A 109(4) 31_565 3_455
S1A C25A F3A 150(6) 29 .
C25A C25A F3A 96(3) 3_455 .
O5A C25A F3A 65(4) 31_565 .
S1A C25A F3A 49(3) 3_455 .
S1A C25A F2A 53(4) 29 .
C25A C25A F2A 152(3) 3_455 .
O5A C25A F2A 131(3) 31_565 .
S1A C25A F2A 95(3) 3_455 .
F3A C25A F2A 108.5(9) . .
S1A C25A F1A 100(7) 29 .
C25A C25A F1A 73.9(14) 3_455 .
O5A C25A F1A 45(4) 31_565 .
S1A C25A F1A 153(3) 3_455 .
F3A C25A F1A 108.4(9) . .
F2A C25A F1A 108.3(9) . .
S1A C25A O5A 77(6) 29 29
C25A C25A O5A 58(3) 3_455 29
O5A C25A O5A 69(7) 31_565 29
S1A C25A O5A 150(5) 3_455 29
F3A C25A O5A 133(4) . 29
F2A C25A O5A 109(4) . 29
F1A C25A O5A 32(4) . 29
S1A C25A O6A 75(5) 29 29
C25A C25A O6A 169(4) 3_455 29
O5A C25A O6A 108(5) 31_565 29
S1A C25A O6A 99(5) 3_455 29
F3A C25A O6A 93(3) . 29
F2A C25A O6A 24(4) . 29
F1A C25A O6A 97(4) . 29
O5A C25A O6A 111(4) 29 29
S1A C25A S1A 122(6) 29 31_565
C25A C25A S1A 28(3) 3_455 31_565
O5A C25A S1A 62.3(18) 31_565 31_565
S1A C25A S1A 72(3) 3_455 31_565
F3A C25A S1A 69(2) . 31_565
F2A C25A S1A 165(3) . 31_565
F1A C25A S1A 87(3) . 31_565
O5A C25A S1A 82(5) 29 31_565
O6A C25A S1A 162(2) 29 31_565
S1A C25A F3A 42(4) 29 31_565
C25A C25A F3A 120(2) 3_455 31_565
O5A C25A F3A 169(4) 31_565 31_565
S1A C25A F3A 68(4) 3_455 31_565
F3A C25A F3A 108(3) . 31_565
F2A C25A F3A 41(3) . 31_565
F1A C25A F3A 139(3) . 31_565
O5A C25A F3A 119(4) 29 31_565
O6A C25A F3A 63(4) 29 31_565
S1A C25A F3A 124(5) 31_565 31_565
S1A C25A F1A 116(7) 29 3_455
C25A C25A F1A 59(3) 3_455 3_455
O5A C25A F1A 30(4) 31_565 3_455
S1A C25A F1A 133(4) 3_455 3_455
F3A C25A F1A 94(4) . 3_455
F2A C25A F1A 129(4) . 3_455
F1A C25A F1A 21(4) . 3_455
O5A C25A F1A 40(3) 29 3_455
O6A C25A F1A 114(4) 29 3_455
S1A C25A F1A 66(5) 31_565 3_455
F3A C25A F1A 158(5) 31_565 3_455
F1A F1A O5A 98(10) 3_455 29
F1A F1A O5A 49(9) 3_455 31_565
O5A F1A O5A 119(8) 29 31_565
F1A F1A C25A 97(4) 3_455 .
O5A F1A C25A 77(6) 29 .
O5A F1A C25A 63(4) 31_565 .
F1A F1A C25A 62(4) 3_455 3_455
O5A F1A C25A 55(5) 29 3_455
O5A F1A C25A 63(4) 31_565 3_455
C25A F1A C25A 47(2) . 3_455
F1A F1A S1A 114(2) 3_455 29
O5A F1A S1A 60(6) 29 29
O5A F1A S1A 87(5) 31_565 29
C25A F1A S1A 24.2(17) . 29
C25A F1A S1A 54.3(15) 3_455 29
F1A F1A S1A 50.5(18) 3_455 31_565
O5A F1A S1A 74(6) 29 31_565
O5A F1A S1A 45(3) 31_565 31_565
C25A F1A S1A 48.5(18) . 31_565
C25A F1A S1A 18.5(19) 3_455 31_565
S1A F1A S1A 64(3) 29 31_565
O6A F2A F3A 143(8) 29 31_565
O6A F2A S1A 110(10) 29 29
F3A F2A S1A 63(3) 31_565 29
O6A F2A C25A 83(7) 29 .
F3A F2A C25A 78(2) 31_565 .
S1A F2A C25A 30(3) 29 .
O6A F2A O4A 55(7) 29 3_455
F3A F2A O4A 89(5) 31_565 3_455
S1A F2A O4A 95(5) 29 3_455
C25A F2A O4A 69(3) . 3_455
O6A F2A O4A 158(10) 29 29
F3A F2A O4A 46(4) 31_565 29
S1A F2A O4A 53(2) 29 29
C25A F2A O4A 82(2) . 29
O4A F2A O4A 132(4) 3_455 29
O6A F2A S1A 92(6) 29 3_455
F3A F2A S1A 53(2) 31_565 3_455
S1A F2A S1A 56(4) 29 3_455
C25A F2A S1A 41.9(17) . 3_455
O4A F2A S1A 45.5(18) 3_455 3_455
O4A F2A S1A 87(3) 29 3_455
F2A F3A S1A 61(5) 29 3_455
F2A F3A O4A 99(7) 29 3_455
S1A F3A O4A 71(4) 3_455 3_455
F2A F3A C25A 124(4) 29 .
S1A F3A C25A 64(2) 3_455 .
O4A F3A C25A 72(3) 3_455 .
F2A F3A O5A 149(4) 29 31_565
S1A F3A O5A 113(4) 3_455 31_565
O4A F3A O5A 109(3) 3_455 31_565
C25A F3A O5A 54(2) . 31_565
F2A F3A C25A 61(4) 29 29
S1A F3A C25A 24(3) 3_455 29
O4A F3A C25A 95(5) 3_455 29
C25A F3A C25A 65.0(19) . 29
O5A F3A C25A 101(2) 31_565 29
F2A F3A O6A 13(2) 29 3_455
S1A F3A O6A 62(4) 3_455 3_455
O4A F3A O6A 110(6) 3_455 3_455
C25A F3A O6A 120(3) . 3_455
O5A F3A O6A 135(4) 31_565 3_455
C25A F3A O6A 55(4) 29 3_455
F2A F3A S1A 95(3) 29 31_565
S1A F3A S1A 72(4) 3_455 31_565
O4A F3A S1A 127(4) 3_455 31_565
C25A F3A S1A 58.0(16) . 31_565
O5A F3A S1A 56(2) 31_565 31_565
C25A F3A S1A 50(2) 29 31_565
O6A F3A S1A 83(3) 3_455 31_565
F2A F3A O4A 54(3) 29 31_565
S1A F3A O4A 78(4) 3_455 31_565
O4A F3A O4A 147(5) 3_455 31_565
C25A F3A O4A 105(2) . 31_565
O5A F3A O4A 95(3) 31_565 31_565
C25A F3A O4A 57(3) 29 31_565
O6A F3A O4A 41(2) 3_455 31_565
S1A F3A O4A 49.9(16) 31_565 31_565
F2A F3A C25A 109(2) 29 3_455
S1A F3A C25A 68(3) 3_455 3_455
O4A F3A C25A 109(3) 3_455 3_455
C25A F3A C25A 38.0(19) . 3_455
O5A F3A C25A 48(2) 31_565 3_455
C25A F3A C25A 53(3) 29 3_455
O6A F3A C25A 98(4) 3_455 3_455
S1A F3A C25A 20(3) 31_565 3_455
O4A F3A C25A 70(4) 31_565 3_455
F2A F3A S1A 117(5) 29 29
S1A F3A S1A 56(3) 3_455 29
O4A F3A S1A 65(2) 3_455 29
C25A F3A S1A 10(2) . 29
O5A F3A S1A 64(3) 31_565 29
C25A F3A S1A 60.4(14) 29 29
O6A F3A S1A 115(4) 3_455 29
S1A F3A S1A 63(3) 31_565 29
O4A F3A S1A 107(3) 31_565 29
C25A F3A S1A 43.8(14) 3_455 29
O6A O4A F3A 110(6) 31_565 3_455
O6A O4A F2A 24(4) 31_565 3_455
F3A O4A F2A 110(5) 3_455 3_455
O6A O4A S1A 107(3) 31_565 .
F3A O4A S1A 49(3) 3_455 .
F2A O4A S1A 89(3) 3_455 .
O6A O4A C25A 61(2) 31_565 3_455
F3A O4A C25A 56(3) 3_455 3_455
F2A O4A C25A 54(2) 3_455 3_455
S1A O4A C25A 52.6(16) . 3_455
O6A O4A F3A 61(4) 31_565 29
F3A O4A F3A 100(4) 3_455 29
F2A O4A F3A 36(4) 3_455 29
S1A O4A F3A 60(2) . 29
C25A O4A F3A 55(3) 3_455 29
O6A O4A F2A 139(3) 31_565 31_565
F3A O4A F2A 35(4) 3_455 31_565
F2A O4A F2A 127(5) 3_455 31_565
S1A O4A F2A 38(2) . 31_565
C25A O4A F2A 79(3) 3_455 31_565
F3A O4A F2A 98(4) 29 31_565
O6A O4A S1A 49(2) 31_565 31_565
F3A O4A S1A 76(2) 3_455 31_565
F2A O4A S1A 36(3) 3_455 31_565
S1A O4A S1A 58.1(19) . 31_565
C25A O4A S1A 21(2) 3_455 31_565
F3A O4A S1A 36(2) 29 31_565
F2A O4A S1A 92(2) 31_565 31_565
F1A O5A F1A 34(8) 31_565 29
F1A O5A C25A 95(7) 31_565 29
F1A O5A C25A 73(3) 29 29
F1A O5A C25A 71(6) 31_565 31_565
F1A O5A C25A 77(4) 29 31_565
C25A O5A C25A 52(4) 29 31_565
F1A O5A S1A 92(7) 31_565 .
F1A O5A S1A 105(4) 29 .
C25A O5A S1A 65(2) 29 .
C25A O5A S1A 28(3) 31_565 .
F1A O5A F3A 153(9) 31_565 29
F1A O5A F3A 132(6) 29 29
C25A O5A F3A 61(4) 29 29
C25A O5A F3A 84(4) 31_565 29
S1A O5A F3A 69(3) . 29
F1A O5A O5A 35(6) 31_565 3_455
F1A O5A O5A 26(4) 29 3_455
C25A O5A O5A 60(4) 29 3_455
C25A O5A O5A 51(3) 31_565 3_455
S1A O5A O5A 79(3) . 3_455
F3A O5A O5A 120(4) 29 3_455
F1A O5A S1A 83(7) 31_565 3_455
F1A O5A S1A 61(5) 29 3_455
C25A O5A S1A 12(2) 29 3_455
C25A O5A S1A 50(3) 31_565 3_455
S1A O5A S1A 69.1(15) . 3_455
F3A O5A S1A 73(2) 29 3_455
O5A O5A S1A 48(3) 3_455 3_455
F1A O5A S1A 124(7) 31_565 31_565
F1A O5A S1A 109(5) 29 31_565
C25A O5A S1A 36(3) 29 31_565
C25A O5A S1A 58(3) 31_565 31_565
S1A O5A S1A 50.6(16) . 31_565
F3A O5A S1A 29(2) 29 31_565
O5A O5A S1A 91.4(19) 3_455 31_565
S1A O5A S1A 48.0(8) 3_455 31_565
F2A O6A O4A 101(10) 31_565 29
F2A O6A S1A 47(6) 31_565 .
O4A O6A S1A 92(3) 29 .
F2A O6A C25A 73(5) 31_565 31_565
O4A O6A C25A 74(3) 29 31_565
S1A O6A C25A 28(2) . 31_565
F2A O6A F3A 23(6) 31_565 3_455
O4A O6A F3A 78(5) 29 3_455
S1A O6A F3A 44.1(18) . 3_455
C25A O6A F3A 62(3) 31_565 3_455
F2A O6A S1A 72(6) 31_565 29
O4A O6A S1A 40(2) 29 29
S1A O6A S1A 51.6(15) . 29
C25A O6A S1A 39(2) 31_565 29
F3A O6A S1A 49(2) 3_455 29
C25B S1B F1B 108(5) 3_455 3_455
C25B S1B C25B 90(6) 3_455 29
F1B S1B C25B 101(4) 3_455 29
C25B S1B C25B 71(4) 3_455 31_565
F1B S1B C25B 169(6) 3_455 31_565
C25B S1B C25B 90(3) 29 31_565
C25B S1B O6B 73(7) 3_455 .
F1B S1B O6B 105(5) 3_455 .
C25B S1B O6B 152(2) 29 .
C25B S1B O6B 63.9(15) 31_565 .
C25B S1B F3B 93(7) 3_455 29
F1B S1B F3B 40(2) 3_455 29
C25B S1B F3B 64(2) 29 29
C25B S1B F3B 150(5) 31_565 29
O6B S1B F3B 137(3) . 29
C25B S1B O4B 173(5) 3_455 .
F1B S1B O4B 66(3) 3_455 .
C25B S1B O4B 89(4) 29 .
C25B S1B O4B 116(3) 31_565 .
O6B S1B O4B 111.0(9) . .
F3B S1B O4B 80(4) 29 .
C25B S1B O5B 62(5) 3_455 .
F1B S1B O5B 51(3) 3_455 .
C25B S1B O5B 78(3) 29 .
C25B S1B O5B 131(3) 31_565 .
O6B S1B O5B 110.7(9) . .
F3B S1B O5B 33(3) 29 .
O4B S1B O5B 110.7(9) . .
C25B S1B S1B 67(6) 3_455 31_565
F1B S1B S1B 110(6) 3_455 31_565
C25B S1B S1B 23.1(17) 29 31_565
C25B S1B S1B 80(2) 31_565 31_565
O6B S1B S1B 133(3) . 31_565
F3B S1B S1B 70(5) 29 31_565
O4B S1B S1B 112(3) . 31_565
O5B S1B S1B 71(2) . 31_565
C25B S1B S1B 46(5) 3_455 29
F1B S1B S1B 153(5) 3_455 29
C25B S1B S1B 87(3) 29 29
C25B S1B S1B 24.8(16) 31_565 29
O6B S1B S1B 65(2) . 29
F3B S1B S1B 131(5) 29 29
O4B S1B S1B 140(3) . 29
O5B S1B S1B 107(3) . 29
S1B S1B S1B 70(3) 31_565 29
C25B S1B F2B 119(7) 3_455 31_565
F1B S1B F2B 117(4) 3_455 31_565
C25B S1B F2B 118(3) 29 31_565
C25B S1B F2B 58(2) 31_565 31_565
O6B S1B F2B 58(3) . 31_565
F3B S1B F2B 147(5) 29 31_565
O4B S1B F2B 67(2) . 31_565
O5B S1B F2B 163(2) . 31_565
S1B S1B F2B 126(3) 31_565 31_565
S1B S1B F2B 80(2) 29 31_565
C25B S1B O6B 71(6) 3_455 31_565
F1B S1B O6B 56(4) 3_455 31_565
C25B S1B O6B 59(2) 29 31_565
C25B S1B O6B 131(4) 31_565 31_565
O6B S1B O6B 130.3(19) . 31_565
F3B S1B O6B 22(4) 29 31_565
O4B S1B O6B 102(3) . 31_565
O5B S1B O6B 20.0(16) . 31_565
S1B S1B O6B 56(2) 31_565 31_565
S1B S1B O6B 109(5) 29 31_565
F2B S1B O6B 169(5) 31_565 31_565
S1B C25B S1B 110(5) 3_455 31_565
S1B C25B O5B 92(6) 3_455 3_455
S1B C25B O5B 152(4) 31_565 3_455
S1B C25B C25B 82(4) 3_455 29
S1B C25B C25B 28.5(19) 31_565 29
O5B C25B C25B 166(5) 3_455 29
S1B C25B C25B 62(7) 3_455 31_565
S1B C25B C25B 97(2) 31_565 31_565
O5B C25B C25B 80(5) 3_455 31_565
C25B C25B C25B 86.3(14) 29 31_565
S1B C25B S1B 88(7) 3_455 29
S1B C25B S1B 85(3) 31_565 29
O5B C25B S1B 80(3) 3_455 29
C25B C25B S1B 87(3) 29 29
C25B C25B S1B 26.8(16) 31_565 29
S1B C25B O6B 82(6) 3_455 3_455
S1B C25B O6B 75(2) 31_565 3_455
O5B C25B O6B 125(4) 3_455 3_455
C25B C25B O6B 67(3) 29 3_455
C25B C25B O6B 137(4) 31_565 3_455
S1B C25B O6B 153(3) 29 3_455
S1B C25B F3B 106(7) 3_455 .
S1B C25B F3B 68(2) 31_565 .
O5B C25B F3B 122(4) 3_455 .
C25B C25B F3B 72(2) 29 .
C25B C25B F3B 157(3) 31_565 .
S1B C25B F3B 152(2) 29 .
O6B C25B F3B 25(4) 3_455 .
S1B C25B F1B 47(4) 3_455 .
S1B C25B F1B 157(4) 31_565 .
O5B C25B F1B 50(3) 3_455 .
C25B C25B F1B 128(3) 29 .
C25B C25B F1B 79(2) 31_565 .
S1B C25B F1B 99(3) 29 .
O6B C25B F1B 92(4) 3_455 .
F3B C25B F1B 108.1(9) . .
S1B C25B F2B 143(7) 3_455 .
S1B C25B F2B 94(4) 31_565 .
O5B C25B F2B 58(3) 3_455 .
C25B C25B F2B 121(3) 29 .
C25B C25B F2B 89(3) 31_565 .
S1B C25B F2B 66(3) 29 .
O6B C25B F2B 133(4) 3_455 .
F3B C25B F2B 108.3(9) . .
F1B C25B F2B 108.6(9) . .
S1B C25B O6B 85(7) 3_455 29
S1B C25B O6B 142(4) 31_565 29
O5B C25B O6B 20.6(18) 3_455 29
C25B C25B O6B 145(4) 29 29
C25B C25B O6B 59(4) 31_565 29
S1B C25B O6B 60.3(16) 29 29
O6B C25B O6B 143(3) 3_455 29
F3B C25B O6B 142(3) . 29
F1B C25B O6B 55(3) . 29
F2B C25B O6B 59(3) . 29
S1B C25B F3B 64(7) 3_455 31_565
S1B C25B F3B 152(3) 31_565 31_565
O5B C25B F3B 31(4) 3_455 31_565
C25B C25B F3B 138(4) 29 31_565
C25B C25B F3B 56(2) 31_565 31_565
S1B C25B F3B 68.4(17) 29 31_565
O6B C25B F3B 127(5) 3_455 31_565
F3B C25B F3B 139.2(13) . 31_565
F1B C25B F3B 35(2) . 31_565
F2B C25B F3B 81(3) . 31_565
O6B C25B F3B 22(4) 29 31_565
F3B F1B S1B 92(2) 31_565 3_455
F3B F1B O5B 45(6) 31_565 3_455
S1B F1B O5B 81(3) 3_455 3_455
F3B F1B O6B 23(4) 31_565 29
S1B F1B O6B 81(4) 3_455 29
O5B F1B O6B 24(3) 3_455 29
F3B F1B C25B 85(4) 31_565 .
S1B F1B C25B 25(2) 3_455 .
O5B F1B C25B 60(3) 3_455 .
O6B F1B C25B 66(2) 29 .
F3B F1B O4B 105(7) 31_565 3_455
S1B F1B O4B 70(3) 3_455 3_455
O5B F1B O4B 138(5) 3_455 3_455
O6B F1B O4B 119(5) 29 3_455
C25B F1B O4B 95(2) . 3_455
F3B F1B C25B 54.2(19) 31_565 31_565
S1B F1B C25B 41(3) 3_455 31_565
O5B F1B C25B 67(4) 3_455 31_565
O6B F1B C25B 53(3) 29 31_565
C25B F1B C25B 48.5(18) . 31_565
O4B F1B C25B 71(3) 3_455 31_565
F3B F1B S1B 51(3) 31_565 29
S1B F1B S1B 42(4) 3_455 29
O5B F1B S1B 54(3) 3_455 29
O6B F1B S1B 42.5(17) 29 29
C25B F1B S1B 40.0(13) . 29
O4B F1B S1B 85(3) 3_455 29
C25B F1B S1B 14.7(13) 31_565 29
O5B F2B C25B 56(3) 3_455 .
O5B F2B O4B 132(5) 3_455 31_565
C25B F2B O4B 82(3) . 31_565
O5B F2B O6B 22(2) 3_455 29
C25B F2B O6B 64(2) . 29
O4B F2B O6B 145(4) 31_565 29
O5B F2B S1B 74(2) 3_455 29
C25B F2B S1B 56(2) . 29
O4B F2B S1B 103(3) 31_565 29
O6B F2B S1B 59(3) 29 29
O5B F2B O4B 123(5) 3_455 29
C25B F2B O4B 104(3) . 29
O4B F2B O4B 86(4) 31_565 29
O6B F2B O4B 102(4) 29 29
S1B F2B O4B 54(2) 29 29
O5B F2B S1B 94.1(19) 3_455 31_565
C25B F2B S1B 38(2) . 31_565
O4B F2B S1B 49.7(18) 31_565 31_565
O6B F2B S1B 98(4) 29 31_565
S1B F2B S1B 59(2) 29 31_565
O4B F2B S1B 80.6(19) 29 31_565
O5B F2B C25B 59(3) 3_455 31_565
C25B F2B C25B 43.6(15) . 31_565
O4B F2B C25B 107(3) 31_565 31_565
O6B F2B C25B 47(3) 29 31_565
S1B F2B C25B 17(2) 29 31_565
O4B F2B C25B 71(3) 29 31_565
S1B F2B C25B 58.5(16) 31_565 31_565
O5B F2B S1B 48.4(11) 3_455 3_455
C25B F2B S1B 11(2) . 3_455
O4B F2B S1B 92(3) 31_565 3_455
O6B F2B S1B 53(2) 29 3_455
S1B F2B S1B 49.5(19) 29 3_455
O4B F2B S1B 101(3) 29 3_455
S1B F2B S1B 46.1(17) 31_565 3_455
C25B F2B S1B 35.1(17) 31_565 3_455
O6B F3B O5B 41(5) 3_455 31_565
O6B F3B F1B 120(6) 3_455 29
O5B F3B F1B 81(4) 31_565 29
O6B F3B C25B 78(7) 3_455 .
O5B F3B C25B 93(3) 31_565 .
F1B F3B C25B 93(3) 29 .
O6B F3B S1B 91(6) 3_455 31_565
O5B F3B S1B 74(3) 31_565 31_565
F1B F3B S1B 47.9(15) 29 31_565
C25B F3B S1B 48(2) . 31_565
O6B F3B C25B 69(5) 3_455 29
O5B F3B C25B 52(3) 31_565 29
F1B F3B C25B 60(3) 29 29
C25B F3B C25B 51.4(12) . 29
S1B F3B C25B 23.0(13) 31_565 29
O6B F3B S1B 57(6) 3_455 3_455
O5B F3B S1B 77(4) 31_565 3_455
F1B F3B S1B 104(3) 29 3_455
C25B F3B S1B 20.9(14) . 3_455
S1B F3B S1B 56(3) 31_565 3_455
C25B F3B S1B 49.4(11) 29 3_455
O6B F3B O4B 139(7) 3_455 31_565
O5B F3B O4B 119(5) 31_565 31_565
F1B F3B O4B 47(5) 29 31_565
C25B F3B O4B 66.5(18) . 31_565
S1B F3B O4B 50(2) 31_565 31_565
C25B F3B O4B 73(3) 29 31_565
S1B F3B O4B 87(2) 3_455 31_565
F1B O4B F2B 111(4) 3_455 29
F1B O4B S1B 44(2) 3_455 .
F2B O4B S1B 82(3) 29 .
F1B O4B F2B 93(4) 3_455 31_565
F2B O4B F2B 89(3) 29 31_565
S1B O4B F2B 58(2) . 31_565
F1B O4B C25B 62.6(19) 3_455 29
F2B O4B C25B 49(2) 29 29
S1B O4B C25B 39.1(17) . 29
F2B O4B C25B 83(2) 31_565 29
F1B O4B F3B 29(2) 3_455 29
F2B O4B F3B 86(4) 29 29
S1B O4B F3B 49.8(17) . 29
F2B O4B F3B 108(3) 31_565 29
C25B O4B F3B 44.4(19) 29 29
O6B O5B F3B 47(10) 31_565 29
O6B O5B F1B 98(10) 31_565 3_455
F3B O5B F1B 53(4) 29 3_455
O6B O5B C25B 103(4) 31_565 3_455
F3B O5B C25B 97(4) 29 3_455
F1B O5B C25B 70(3) 3_455 3_455
O6B O5B F2B 91(10) 31_565 3_455
F3B O5B F2B 131(7) 29 3_455
F1B O5B F2B 136(5) 3_455 3_455
C25B O5B F2B 65(3) 3_455 3_455
O6B O5B S1B 93(7) 31_565 .
F3B O5B S1B 73(4) 29 .
F1B O5B S1B 47(2) 3_455 .
C25B O5B S1B 25.6(18) 3_455 .
F2B O5B S1B 89(2) 3_455 .
O6B O5B C25B 52(5) 31_565 29
F3B O5B C25B 57(3) 29 29
F1B O5B C25B 73(3) 3_455 29
C25B O5B C25B 51(3) 3_455 29
F2B O5B C25B 79(3) 3_455 29
S1B O5B C25B 43.1(18) . 29
O6B O5B S1B 53(4) 31_565 31_565
F3B O5B S1B 74(5) 29 31_565
F1B O5B S1B 94(4) 3_455 31_565
C25B O5B S1B 52.5(16) 3_455 31_565
F2B O5B S1B 59(3) 3_455 31_565
S1B O5B S1B 56(2) . 31_565
C25B O5B S1B 21.4(13) 29 31_565
O5B O6B F3B 92(10) 29 3_455
O5B O6B F1B 58(9) 29 31_565
F3B O6B F1B 37(4) 3_455 31_565
O5B O6B C25B 110(6) 29 3_455
F3B O6B C25B 78(7) 3_455 3_455
F1B O6B C25B 78(3) 31_565 3_455
O5B O6B F2B 66(9) 29 31_565
F3B O6B F2B 146(6) 3_455 31_565
F1B O6B F2B 111(3) 31_565 31_565
C25B O6B F2B 85(3) 3_455 31_565
O5B O6B S1B 110(6) 29 .
F3B O6B S1B 103(8) 3_455 .
F1B O6B S1B 99(2) 31_565 .
C25B O6B S1B 25.4(18) 3_455 .
F2B O6B S1B 64(2) 31_565 .
O5B O6B C25B 57(4) 29 31_565
F3B O6B C25B 89(6) 3_455 31_565
F1B O6B C25B 59.0(19) 31_565 31_565
C25B O6B C25B 54(3) 3_455 31_565
F2B O6B C25B 57.1(18) 31_565 31_565
S1B O6B C25B 55.8(19) . 31_565
O5B O6B S1B 67(7) 29 29
F3B O6B S1B 67(6) 3_455 29
F1B O6B S1B 42(2) 31_565 29
C25B O6B S1B 45.4(15) 3_455 29
F2B O6B S1B 80(2) 31_565 29
S1B O6B S1B 59.2(15) . 29
C25B O6B S1B 23.4(17) 31_565 29
O1 Fe2 N3 97.59(18) . 23
O1 Fe2 N3 97.59(18) . 24
N3 Fe2 N3 164.8(4) 23 24
O1 Fe2 N3 97.59(18) . 2
N3 Fe2 N3 89.00(5) 23 2
N3 Fe2 N3 89.00(5) 24 2
O1 Fe2 N3 97.59(18) . .
N3 Fe2 N3 89.00(5) 23 .
N3 Fe2 N3 89.00(5) 24 .
N3 Fe2 N3 164.8(4) 2 .
O1 Fe2 O2 180.000(1) . .
N3 Fe2 O2 82.41(18) 23 .
N3 Fe2 O2 82.41(18) 24 .
N3 Fe2 O2 82.41(18) 2 .
N3 Fe2 O2 82.41(18) . .

loop_
_geom_bond_atom_site_label_1
_geom_bond_atom_site_label_2
_geom_bond_distance
_geom_bond_site_symmetry_2
C1 N1 1.154(6) .
C1 Fe1 1.866(5) .
C2 N2 1.152(6) 20
C2 Fe1 1.894(5) .
C3 N3 1.146(7) .
C3 Fe1 1.862(6) .
C4 N4 1.345(7) .
C4 C5 1.380(8) .
C4 H4 0.9300 .
C5 C6 1.365(8) .
C5 H5 0.9300 .
C6 N5 1.348(6) .
C6 H6 0.9300 .
C7 N6 1.311(7) .
C7 C8 1.389(9) .
C7 H7 0.9300 .
C8 C9 1.351(9) .
C8 H8 0.9300 .
C9 N7 1.341(7) .
C9 H9 0.9300 .
C10 N8 1.332(7) .
C10 C11 1.378(9) .
C10 H10 0.9300 .
C11 C12 1.360(9) .
C11 H11 0.9300 .
C12 N9 1.339(7) .
C12 H12 0.9300 .
N10A C13A 1.280(19) 15
N10A C13A 1.280(19) .
N10A Fe3 2.19(3) .
C13A C14A 1.55(2) .
C13A H13A 0.9300 .
C14A C15A 1.101(8) .
C14A H14A 0.9300 .
C15A C14A 1.101(8) 15
C15A C16A 1.5197(11) .
C15A C16A 1.5197(11) 15
C16A C17A 1.5195(11) .
C16A H16A 0.9700 .
C16A H16B 0.9700 .
C17A C18A 1.5198(11) .
C17A H17A 0.9700 .
C17A H17B 0.9700 .
C18A C19A 1.5200(11) .
C18A H18A 0.9700 .
C18A H18B 0.9700 .
C19A C19A 0.81(2) 15
C19A C18A 1.149(15) 15
C19A C20A 1.3900 .
C19A C23A 1.3900 .
C19A C20A 1.59(3) 15
C19A C23A 2.03(3) 15
C20A C21A 1.3900 .
C20A C23A 1.79(3) 15
C20A H20A 0.9300 .
C21A N11A 1.3900 .
C21A H21A 0.9300 .
N11A C22A 1.3900 .
C22A C23A 1.3900 .
C22A H22A 0.9300 .
C23A C20A 1.79(3) 15
C23A H23A 0.9300 .
N10B C13B 1.3396(11) 15
N10B C13B 1.3396(11) .
N10B Fe3 2.164(16) .
C13B C14B 1.3797(11) .
C13B H13B 0.9300 .
C14B C15B 1.3803(11) .
C14B H14B 0.9300 .
C15B C15B 1.07(2) 15
C15B C16B 1.5191(11) .
C15B C14B 1.71(2) 15
C16B C17B 1.5195(11) .
C16B H16C 0.9700 .
C16B H16D 0.9700 .
C17B C18B 1.5201(11) .
C17B H17C 0.9700 .
C17B H17D 0.9700 .
C18B C19B 1.5201(11) .
C18B H18C 0.9700 .
C18B H18D 0.9700 .
C19B C20B 1.3900 .
C19B C23B 1.3900 .
C19B C18B 1.41(2) 15
C19B C19B 1.49(2) 15
C19B C20B 2.015(19) 15
C20B C21B 1.3900 .
C20B H20B 0.9300 .
C21B N11B 1.3900 .
C21B H21B 0.9300 .
N11B C22B 1.3900 .
C22B C23B 1.3900 .
C22B H22B 0.9300 .
C23B H23B 0.9300 .
N1 Fe3 2.030(5) .
N2 C2 1.152(6) 10
N2 Fe3 2.083(4) .
N3 Fe2 2.014(5) .
N4 N5 1.360(6) .
N4 Fe1 2.008(4) .
N5 B1 1.533(7) .
N6 N7 1.357(6) .
N6 Fe1 2.014(4) .
N7 B1 1.537(8) .
N8 N9 1.356(6) .
N8 Fe1 2.001(4) .
N9 B1 1.526(8) .
Fe3 N1 2.030(5) 15
Fe3 N2 2.083(4) 15
Fe3 O3 2.110(7) .
B1 H1 0.9800 .
S1A C25A 0.67(6) 31_565
S1A F2A 1.08(5) 31_565
S1A F3A 1.10(6) 3_455
S1A C25A 1.31(4) 3_455
S1A O4A 1.389(9) .
S1A O6A 1.391(9) .
S1A O5A 1.393(9) .
S1A C25A 1.43(3) 29
S1A F3A 1.57(5) 29
S1A F1A 1.61(8) 31_565
S1A S1A 1.61(5) 29
S1A S1A 1.61(5) 31_565
C25A S1A 0.67(6) 29
C25A C25A 1.16(8) 3_455
C25A O5A 1.25(7) 31_565
C25A S1A 1.31(4) 3_455
C25A F3A 1.343(9) .
C25A F2A 1.345(9) .
C25A F1A 1.345(9) .
C25A O5A 1.39(7) 29
C25A O6A 1.40(5) 29
C25A S1A 1.43(3) 31_565
C25A F3A 1.50(7) 31_565
C25A F1A 1.51(5) 3_455
F1A F1A 0.55(10) 3_455
F1A O5A 0.75(10) 29
F1A O5A 0.99(7) 31_565
F1A C25A 1.51(5) 3_455
F1A S1A 1.61(8) 29
F1A S1A 1.90(7) 31_565
F2A O6A 0.58(7) 29
F2A F3A 1.02(10) 31_565
F2A S1A 1.08(5) 29
F2A O4A 1.39(7) 3_455
F2A O4A 1.74(5) 29
F2A S1A 1.95(6) 3_455
F3A F2A 1.02(10) 29
F3A S1A 1.10(6) 3_455
F3A O4A 1.27(8) 3_455
F3A O5A 1.39(9) 31_565
F3A C25A 1.50(7) 29
F3A O6A 1.52(8) 3_455
F3A S1A 1.57(5) 31_565
F3A O4A 1.71(6) 31_565
F3A C25A 1.87(7) 3_455
F3A S1A 1.95(4) 29
O4A O6A 1.15(6) 31_565
O4A F3A 1.27(8) 3_455
O4A F2A 1.39(7) 3_455
O4A C25A 1.54(7) 3_455
O4A F3A 1.71(6) 29
O4A F2A 1.74(5) 31_565
O4A S1A 1.83(5) 31_565
O5A F1A 0.75(10) 31_565
O5A F1A 0.99(7) 29
O5A C25A 1.25(7) 29
O5A C25A 1.39(7) 31_565
O5A F3A 1.39(9) 29
O5A O5A 1.50(14) 3_455
O5A S1A 1.84(8) 3_455
O5A S1A 2.09(8) 31_565
O6A F2A 0.58(7) 31_565
O6A O4A 1.15(6) 29
O6A C25A 1.40(5) 31_565
O6A F3A 1.52(8) 3_455
O6A S1A 2.05(6) 29
S1B C25B 0.60(4) 3_455
S1B F1B 1.03(4) 3_455
S1B C25B 1.11(5) 29
S1B C25B 1.32(5) 31_565
S1B O6B 1.391(9) .
S1B F3B 1.39(4) 29
S1B O4B 1.392(9) .
S1B O5B 1.392(9) .
S1B S1B 1.44(4) 31_565
S1B S1B 1.44(4) 29
S1B F2B 1.46(6) 31_565
S1B O6B 1.51(6) 31_565
C25B S1B 0.60(4) 3_455
C25B S1B 1.11(5) 31_565
C25B O5B 1.23(6) 3_455
C25B C25B 1.26(3) 29
C25B C25B 1.26(3) 31_565
C25B S1B 1.32(5) 29
C25B O6B 1.34(7) 3_455
C25B F3B 1.344(9) .
C25B F1B 1.345(9) .
C25B F2B 1.345(9) .
C25B O6B 1.44(3) 29
C25B F3B 1.54(5) 31_565
F1B F3B 0.89(5) 31_565
F1B S1B 1.03(4) 3_455
F1B O5B 1.10(6) 3_455
F1B O6B 1.28(7) 29
F1B O4B 1.35(6) 3_455
F1B C25B 1.66(4) 31_565
F1B S1B 2.03(6) 29
F2B O5B 1.26(6) 3_455
F2B O4B 1.36(6) 31_565
F2B O6B 1.37(7) 29
F2B S1B 1.46(6) 29
F2B O4B 1.58(6) 29
F2B S1B 1.81(5) 31_565
F2B C25B 1.83(5) 31_565
F2B S1B 1.86(3) 3_455
F3B O6B 0.58(10) 3_455
F3B O5B 0.79(8) 31_565
F3B F1B 0.89(5) 29
F3B S1B 1.39(4) 31_565
F3B C25B 1.54(5) 29
F3B S1B 1.62(7) 3_455
F3B O4B 1.80(8) 31_565
O4B F1B 1.35(6) 3_455
O4B F2B 1.36(6) 29
O4B F2B 1.58(6) 31_565
O4B C25B 1.76(7) 29
O4B F3B 1.80(8) 29
O5B O6B 0.52(4) 31_565
O5B F3B 0.79(8) 29
O5B F1B 1.10(6) 3_455
O5B C25B 1.23(6) 3_455
O5B F2B 1.26(6) 3_455
O5B C25B 1.60(6) 29
O5B S1B 1.64(4) 31_565
O6B O5B 0.52(4) 29
O6B F3B 0.58(10) 3_455
O6B F1B 1.28(7) 31_565
O6B C25B 1.34(7) 3_455
O6B F2B 1.37(7) 31_565
O6B C25B 1.44(3) 31_565
O6B S1B 1.51(6) 29
Fe2 O1 1.979(11) .
Fe2 N3 2.014(5) 23
Fe2 N3 2.014(5) 24
Fe2 N3 2.014(5) 2
Fe2 O2 2.341(17) .
O7A O7B 1.52(6) .

loop_
_cod_changelog_entry_id
_cod_changelog_entry_author
_cod_changelog_entry_date
_cod_changelog_entry_text
1 'Vaitkus, Antanas' 2024-11-16T00:18:53+02:00
;
 Replaced the '\/Y' character sequence with the backslash character ('\')
 in multiple data values.
;
